data_7007655
loop_
_publ_author_name
'Frisch, Mark'
'Cahill, Christopher L.'

_publ_section_title
;
 Synthesis, structure and fluorescent studies of novel uranium
 coordination polymers in the pyridinedicarboxylic acid system.
;
_journal_issue 39
_journal_name_full 'Dalton transactions (Cambridge, England : 2003)'
_journal_page_first 4679
_journal_page_last 4690
_journal_paper_doi 10.1039/b608187h
_journal_year 2006
_chemical_formula_moiety 'C14 H6 Ag2 N2 O10 U'
_chemical_formula_sum 'C14 H6 Ag2 N2 O10 U'
_chemical_formula_weight 815.98
_chemical_name_systematic
;
?
;
_space_group_IT_number 2
_symmetry_cell_setting triclinic
_symmetry_space_group_name_Hall '-P 1'
_symmetry_space_group_name_H-M 'P -1'
_atom_sites_solution_hydrogens geom
_atom_sites_solution_primary direct
_atom_sites_solution_secondary difmap
_audit_creation_method SHELXL-97
_cell_angle_alpha 72.7230(10)
_cell_angle_beta 69.3170(10)
_cell_angle_gamma 66.6810(10)
_cell_formula_units_Z 2
_cell_length_a 8.4579(3)
_cell_length_b 9.4393(4)
_cell_length_c 11.8454(4)
_cell_measurement_reflns_used 3173
_cell_measurement_temperature 298(2)
_cell_measurement_theta_max 28.08
_cell_measurement_theta_min 1.87
_cell_volume 798.76(5)
_computing_structure_refinement 'SHELXL-97 (Sheldrick, 1997)'
_diffrn_ambient_temperature 298(2)
_diffrn_measured_fraction_theta_full 0.985
_diffrn_measured_fraction_theta_max 0.889
_diffrn_measurement_device_type 'Bruker APEX CCD'
_diffrn_measurement_method 'omega and phi scans'
_diffrn_radiation_monochromator graphite
_diffrn_radiation_source 'fine-focus sealed tube'
_diffrn_radiation_type MoK\a
_diffrn_radiation_wavelength 0.71073
_diffrn_reflns_av_R_equivalents 0.0263
_diffrn_reflns_av_sigmaI/netI 0.0402
_diffrn_reflns_limit_h_max 11
_diffrn_reflns_limit_h_min -10
_diffrn_reflns_limit_k_max 12
_diffrn_reflns_limit_k_min -11
_diffrn_reflns_limit_l_max 9
_diffrn_reflns_limit_l_min -15
_diffrn_reflns_number 7549
_diffrn_reflns_theta_full 25.00
_diffrn_reflns_theta_max 28.08
_diffrn_reflns_theta_min 1.87
_exptl_absorpt_coefficient_mu 12.607
_exptl_absorpt_correction_T_max 0.777
_exptl_absorpt_correction_T_min 0.746
_exptl_absorpt_correction_type multi-scan
_exptl_absorpt_process_details 'SADABS, Sheldrick (2004)'
_exptl_crystal_colour yellow
_exptl_crystal_density_diffrn 3.393
_exptl_crystal_density_method 'not measured'
_exptl_crystal_description plate
_exptl_crystal_F_000 740
_exptl_crystal_size_max 0.04
_exptl_crystal_size_mid 0.02
_exptl_crystal_size_min 0.02
_refine_diff_density_max 1.312
_refine_diff_density_min -1.135
_refine_diff_density_rms 0.233
_refine_ls_extinction_method none
_refine_ls_goodness_of_fit_ref 1.042
_refine_ls_hydrogen_treatment constr
_refine_ls_matrix_type full
_refine_ls_number_parameters 244
_refine_ls_number_reflns 3453
_refine_ls_number_restraints 0
_refine_ls_restrained_S_all 1.042
_refine_ls_R_factor_all 0.0336
_refine_ls_R_factor_gt 0.0278
_refine_ls_shift/su_max 0.001
_refine_ls_shift/su_mean 0.000
_refine_ls_structure_factor_coef Fsqd
_refine_ls_weighting_details 'calc w=1/[\s^2^(Fo^2^)+(0.0182P)^2^+2.8064P] where P=(Fo^2^+2Fc^2^)/3'
_refine_ls_weighting_scheme calc
_refine_ls_wR_factor_gt 0.0520
_refine_ls_wR_factor_ref 0.0542
_reflns_number_gt 3091
_reflns_number_total 3453
_reflns_threshold_expression >2sigma(I)
_cod_data_source_file b608187h.txt
_cod_data_source_block pbar1_2
_cod_database_code 7007655

loop_
_symmetry_equiv_pos_as_xyz
'x, y, z'
'-x, -y, -z'

loop_
_atom_site_label
_atom_site_type_symbol
_atom_site_fract_x
_atom_site_fract_y
_atom_site_fract_z
_atom_site_U_iso_or_equiv
_atom_site_adp_type
_atom_site_occupancy
_atom_site_symmetry_multiplicity
_atom_site_calc_flag
_atom_site_refinement_flags
_atom_site_disorder_assembly
_atom_site_disorder_group
U1 U 0.61926(3) 0.27241(2) 0.823233(19) 0.00609(6) Uani 1 1 d . . .
Ag1 Ag 0.12124(6) 0.61245(5) 0.91720(4) 0.01541(11) Uani 1 1 d . . .
Ag2 Ag 1.00041(6) -0.12329(5) 0.71049(4) 0.01447(11) Uani 1 1 d . . .
N1 N 0.6958(6) 0.4325(5) 0.6004(4) 0.0067(7) Uani 1 1 d . . .
N2 N 0.5787(6) 0.1396(5) 1.0540(4) 0.0067(7) Uani 1 1 d . . .
O1 O 0.1275(5) 0.3500(4) 1.1592(4) 0.0102(8) Uani 1 1 d . . .
O2 O 0.8232(5) 0.0013(5) 0.8839(4) 0.0111(9) Uani 1 1 d . . .
O3 O 0.3949(5) 0.5293(4) 0.7636(3) 0.0092(8) Uani 1 1 d . . .
O4 O 0.9727(5) -0.1793(5) 1.0161(4) 0.0111(9) Uani 1 1 d . . .
O5 O 0.8936(5) 0.1566(5) 0.6720(4) 0.0128(9) Uani 1 1 d . . .
O6 O 0.3249(5) 0.3643(5) 0.9752(4) 0.0114(9) Uani 1 1 d . . .
O7 O 0.5133(5) 0.1751(5) 0.7821(4) 0.0112(9) Uani 1 1 d . . .
O8 O 0.7239(5) 0.3734(5) 0.8610(4) 0.0114(9) Uani 1 1 d . . .
O9 O 1.2867(5) -0.2615(4) 0.6275(4) 0.0103(9) Uani 1 1 d . . .
O10 O 1.0872(6) 0.1397(5) 0.4865(4) 0.0190(10) Uani 1 1 d . . .
C1 C 0.7891(8) 0.6121(7) 0.3698(5) 0.0110(12) Uani 1 1 d . . .
H1 H 0.8212 0.6720 0.2929 0.013 Uiso 1 1 calc R . .
C2 C 0.6246(8) 0.6684(7) 0.4518(5) 0.0096(12) Uani 1 1 d . . .
H2 H 0.5442 0.7664 0.4306 0.012 Uiso 1 1 calc R . .
C3 C 0.8542(7) -0.0575(7) 0.9898(5) 0.0090(12) Uani 1 1 d . . .
C4 C 0.9560(7) 0.2123(7) 0.5585(5) 0.0086(8) Uani 1 1 d . . .
C5 C 0.4320(7) 0.1662(7) 1.2639(5) 0.0089(12) Uani 1 1 d . . .
H5 H 0.3288 0.2078 1.3229 0.011 Uiso 1 1 calc R . .
C6 C 0.8510(7) 0.3793(6) 0.5182(5) 0.0079(8) Uani 1 1 d . . .
C8 C 0.9035(8) 0.4667(7) 0.4041(6) 0.0117(12) Uani 1 1 d . . .
H8 H 1.0152 0.4275 0.3512 0.014 Uiso 1 1 calc R . .
C9 C 0.5828(7) 0.5757(7) 0.5655(5) 0.0079(8) Uani 1 1 d . . .
C10 C 0.4058(7) 0.6205(7) 0.6592(5) 0.0086(8) Uani 1 1 d . . .
C11 C 0.2812(7) 0.3148(6) 1.0913(5) 0.0074(11) Uani 1 1 d . . .
C12 C 0.5882(7) 0.0630(6) 1.2972(5) 0.0086(11) Uani 1 1 d . . .
H12 H 0.5936 0.0413 1.3779 0.010 Uiso 1 1 calc R . .
C13 C 0.7343(7) -0.0058(6) 1.2076(5) 0.0086(12) Uani 1 1 d . . .
H13 H 0.8389 -0.0760 1.2270 0.010 Uiso 1 1 calc R . .
C14 C 0.4353(7) 0.2042(6) 1.1413(5) 0.0089(12) Uani 1 1 d . . .
C15 C 0.7206(7) 0.0323(6) 1.0887(5) 0.0077(11) Uani 1 1 d . . .

loop_
_atom_site_aniso_label
_atom_site_aniso_U_11
_atom_site_aniso_U_22
_atom_site_aniso_U_33
_atom_site_aniso_U_23
_atom_site_aniso_U_13
_atom_site_aniso_U_12
U1 0.00440(10) 0.00594(11) 0.00541(11) -0.00126(8) -0.00031(7) 0.00013(7)
Ag1 0.0094(2) 0.0144(2) 0.0121(2) -0.00265(18) -0.00134(18) 0.00530(18)
Ag2 0.0126(2) 0.0084(2) 0.0124(2) -0.00251(18) 0.00354(18) 0.00103(17)
N1 0.0057(16) 0.0079(17) 0.0053(16) -0.0038(13) 0.0001(13) -0.0005(13)
N2 0.0057(16) 0.0079(17) 0.0053(16) -0.0038(13) 0.0001(13) -0.0005(13)
O1 0.007(2) 0.010(2) 0.011(2) -0.0060(17) 0.0017(16) -0.0008(16)
O2 0.009(2) 0.009(2) 0.008(2) -0.0014(16) 0.0010(16) 0.0000(16)
O3 0.008(2) 0.008(2) 0.005(2) -0.0015(16) 0.0009(15) 0.0016(15)
O4 0.007(2) 0.009(2) 0.014(2) -0.0039(17) -0.0025(17) 0.0022(16)
O5 0.008(2) 0.011(2) 0.006(2) 0.0016(16) 0.0043(16) 0.0037(16)
O6 0.010(2) 0.014(2) 0.004(2) -0.0027(16) 0.0021(16) -0.0010(16)
O7 0.012(2) 0.013(2) 0.009(2) -0.0046(17) -0.0017(17) -0.0035(17)
O8 0.009(2) 0.011(2) 0.012(2) -0.0032(17) -0.0023(17) -0.0010(16)
O9 0.007(2) 0.008(2) 0.011(2) -0.0007(16) -0.0024(16) 0.0014(16)
O10 0.015(2) 0.016(2) 0.013(2) -0.0006(18) 0.0038(18) 0.0015(18)
C1 0.014(3) 0.016(3) 0.005(3) -0.001(2) -0.001(2) -0.008(2)
C2 0.014(3) 0.008(3) 0.006(3) -0.001(2) -0.001(2) -0.005(2)
C3 0.008(3) 0.011(3) 0.010(3) -0.001(2) -0.001(2) -0.007(2)
C4 0.006(2) 0.011(2) 0.007(2) -0.0071(16) 0.0012(15) 0.0006(16)
C5 0.005(3) 0.010(3) 0.012(3) -0.007(2) 0.002(2) -0.003(2)
C6 0.008(2) 0.010(2) 0.007(2) -0.0056(16) 0.0006(15) -0.0029(16)
C8 0.012(3) 0.012(3) 0.012(3) -0.005(2) -0.001(2) -0.006(2)
C9 0.008(2) 0.010(2) 0.007(2) -0.0056(16) 0.0006(15) -0.0029(16)
C10 0.006(2) 0.011(2) 0.007(2) -0.0071(16) 0.0012(15) 0.0006(16)
C11 0.006(3) 0.008(3) 0.009(3) -0.008(2) -0.001(2) 0.000(2)
C12 0.014(3) 0.008(3) 0.004(3) 0.000(2) -0.003(2) -0.005(2)
C13 0.005(3) 0.008(3) 0.012(3) -0.001(2) -0.001(2) -0.003(2)
C14 0.008(3) 0.008(3) 0.010(3) -0.004(2) -0.001(2) -0.001(2)
C15 0.011(3) 0.005(3) 0.007(3) 0.000(2) -0.001(2) -0.005(2)

loop_
_atom_type_symbol
_atom_type_description
_atom_type_scat_dispersion_real
_atom_type_scat_dispersion_imag
_atom_type_scat_source
C C 0.0033 0.0016 'International Tables Vol C Tables 4.2.6.8 and 6.1.1.4'
H H 0.0000 0.0000 'International Tables Vol C Tables 4.2.6.8 and 6.1.1.4'
N N 0.0061 0.0033 'International Tables Vol C Tables 4.2.6.8 and 6.1.1.4'
O O 0.0106 0.0060 'International Tables Vol C Tables 4.2.6.8 and 6.1.1.4'
Ag Ag -0.8971 1.1015 'International Tables Vol C Tables 4.2.6.8 and 6.1.1.4'
U U -9.6767 9.6646 'International Tables Vol C Tables 4.2.6.8 and 6.1.1.4'

loop_
_geom_angle_atom_site_label_1
_geom_angle_atom_site_label_2
_geom_angle_atom_site_label_3
_geom_angle
_geom_angle_site_symmetry_1
_geom_angle_site_symmetry_3
_geom_angle_publ_flag
O8 U1 O7 178.51(18) . . ?
O8 U1 O5 91.90(17) . . ?
O7 U1 O5 87.92(17) . . ?
O8 U1 O6 95.40(16) . . ?
O7 U1 O6 84.83(16) . . ?
O5 U1 O6 172.47(14) . . ?
O8 U1 O3 89.34(15) . . ?
O7 U1 O3 89.49(16) . . ?
O5 U1 O3 121.21(12) . . ?
O6 U1 O3 60.87(12) . . ?
O8 U1 O2 96.19(15) . . ?
O7 U1 O2 85.01(16) . . ?
O5 U1 O2 60.45(12) . . ?
O6 U1 O2 116.70(12) . . ?
O3 U1 O2 174.22(13) . . ?
O8 U1 N2 82.96(16) . . ?
O7 U1 N2 98.42(16) . . ?
O5 U1 N2 118.90(13) . . ?
O6 U1 N2 60.42(13) . . ?
O3 U1 N2 119.56(13) . . ?
O2 U1 N2 59.76(13) . . ?
O8 U1 N1 85.81(16) . . ?
O7 U1 N1 92.82(16) . . ?
O5 U1 N1 60.45(13) . . ?
O6 U1 N1 121.89(13) . . ?
O3 U1 N1 61.05(13) . . ?
O2 U1 N1 120.90(13) . . ?
N2 U1 N1 168.73(14) . . ?
O4 Ag1 O6 129.94(14) 1_465 . ?
O4 Ag1 O3 136.64(14) 1_465 . ?
O6 Ag1 O3 64.31(13) . . ?
O4 Ag1 O1 94.23(14) 1_465 2_567 ?
O6 Ag1 O1 124.18(14) . 2_567 ?
O3 Ag1 O1 108.95(13) . 2_567 ?
O4 Ag1 Ag2 78.56(10) 1_465 1_465 ?
O6 Ag1 Ag2 148.12(10) . 1_465 ?
O3 Ag1 Ag2 85.21(9) . 1_465 ?
O1 Ag1 Ag2 55.32(9) 2_567 1_465 ?
O4 Ag1 Ag1 98.90(10) 1_465 2_567 ?
O6 Ag1 Ag1 73.97(10) . 2_567 ?
O3 Ag1 Ag1 123.76(10) . 2_567 ?
O1 Ag1 Ag1 65.97(9) 2_567 2_567 ?
Ag2 Ag1 Ag1 120.65(2) 1_465 2_567 ?
O9 Ag2 O5 121.99(13) . . ?
O9 Ag2 O2 140.08(14) . . ?
O5 Ag2 O2 63.16(13) . . ?
O9 Ag2 Ag1 73.90(10) . 1_645 ?
O5 Ag2 Ag1 137.15(10) . 1_645 ?
O2 Ag2 Ag1 79.79(9) . 1_645 ?
C6 N1 C9 117.3(5) . . ?
C6 N1 U1 121.4(3) . . ?
C9 N1 U1 121.2(4) . . ?
C15 N2 C14 118.2(5) . . ?
C15 N2 U1 118.5(4) . . ?
C14 N2 U1 121.0(3) . . ?
C11 O1 Ag1 119.5(4) . 2_567 ?
C3 O2 Ag2 121.5(4) . . ?
C3 O2 U1 125.7(4) . . ?
Ag2 O2 U1 111.85(15) . . ?
C10 O3 Ag1 115.2(3) . . ?
C10 O3 U1 127.9(3) . . ?
Ag1 O3 U1 116.85(15) . . ?
C3 O4 Ag1 128.3(4) . 1_645 ?
C4 O5 Ag2 111.1(3) . . ?
C4 O5 U1 130.1(3) . . ?
Ag2 O5 U1 114.33(15) . . ?
C11 O6 Ag1 111.7(3) . . ?
C11 O6 U1 128.3(3) . . ?
Ag1 O6 U1 117.89(15) . . ?
C10 O9 Ag2 138.3(4) 1_645 . ?
C8 C1 C2 119.0(5) . . ?
C8 C1 H1 120.5 . . ?
C2 C1 H1 120.5 . . ?
C9 C2 C1 118.6(5) . . ?
C9 C2 H2 120.7 . . ?
C1 C2 H2 120.7 . . ?
O4 C3 O2 126.7(6) . . ?
O4 C3 C15 119.8(5) . . ?
O2 C3 C15 113.4(5) . . ?
O10 C4 O5 125.4(5) . . ?
O10 C4 C6 121.0(5) . . ?
O5 C4 C6 113.7(5) . . ?
C14 C5 C12 118.4(5) . . ?
C14 C5 H5 120.8 . . ?
C12 C5 H5 120.8 . . ?
N1 C6 C8 123.1(5) . . ?
N1 C6 C4 113.4(5) . . ?
C8 C6 C4 123.4(5) . . ?
C1 C8 C6 119.2(6) . . ?
C1 C8 H8 120.4 . . ?
C6 C8 H8 120.4 . . ?
N1 C9 C2 122.8(5) . . ?
N1 C9 C10 113.7(5) . . ?
C2 C9 C10 123.4(5) . . ?
O9 C10 O3 127.1(5) 1_465 . ?
O9 C10 C9 117.5(5) 1_465 . ?
O3 C10 C9 115.4(5) . . ?
O1 C11 O6 125.1(5) . . ?
O1 C11 C14 120.9(5) . . ?
O6 C11 C14 114.0(5) . . ?
C13 C12 C5 118.7(5) . . ?
C13 C12 H12 120.6 . . ?
C5 C12 H12 120.6 . . ?
C15 C13 C12 118.4(5) . . ?
C15 C13 H13 120.8 . . ?
C12 C13 H13 120.8 . . ?
N2 C14 C5 122.6(5) . . ?
N2 C14 C11 112.8(5) . . ?
C5 C14 C11 124.6(5) . . ?
N2 C15 C13 123.3(5) . . ?
N2 C15 C3 113.3(5) . . ?
C13 C15 C3 122.9(5) . . ?

loop_
_geom_bond_atom_site_label_1
_geom_bond_atom_site_label_2
_geom_bond_distance
_geom_bond_site_symmetry_2
_geom_bond_publ_flag
U1 O8 1.759(4) . ?
U1 O7 1.764(4) . ?
U1 O5 2.451(4) . ?
U1 O6 2.498(4) . ?
U1 O3 2.503(4) . ?
U1 O2 2.516(4) . ?
U1 N2 2.609(5) . ?
U1 N1 2.620(5) . ?
Ag1 O4 2.278(4) 1_465 ?
Ag1 O6 2.369(4) . ?
Ag1 O3 2.391(4) . ?
Ag1 O1 2.436(4) 2_567 ?
Ag1 Ag2 3.0633(6) 1_465 ?
Ag1 Ag1 3.2699(10) 2_567 ?
Ag2 O9 2.261(4) . ?
Ag2 O5 2.385(4) . ?
Ag2 O2 2.390(4) . ?
Ag2 Ag1 3.0633(6) 1_645 ?
N1 C6 1.338(7) . ?
N1 C9 1.356(7) . ?
N2 C15 1.332(7) . ?
N2 C14 1.347(7) . ?
O1 C11 1.235(7) . ?
O1 Ag1 2.436(4) 2_567 ?
O2 C3 1.286(7) . ?
O3 C10 1.276(7) . ?
O4 C3 1.232(7) . ?
O4 Ag1 2.278(4) 1_645 ?
O5 C4 1.288(7) . ?
O6 C11 1.282(7) . ?
O9 C10 1.236(6) 1_645 ?
O10 C4 1.227(7) . ?
C1 C8 1.371(8) . ?
C1 C2 1.388(8) . ?
C1 H1 0.9300 . ?
C2 C9 1.384(8) . ?
C2 H2 0.9300 . ?
C3 C15 1.505(8) . ?
C4 C6 1.499(7) . ?
C5 C14 1.382(8) . ?
C5 C12 1.404(8) . ?
C5 H5 0.9300 . ?
C6 C8 1.382(8) . ?
C8 H8 0.9300 . ?
C9 C10 1.502(8) . ?
C10 O9 1.236(6) 1_465 ?
C11 C14 1.496(7) . ?
C12 C13 1.387(8) . ?
C12 H12 0.9300 . ?
C13 C15 1.380(8) . ?
C13 H13 0.9300 . ?
